data_7237913
loop_
_publ_author_name
'Shafikov, Marsel Z.'
'Tang, Shi'
'Larsen, Christian'
'Bodensteiner, Michael'
'Kozhevnikov, Valery N.'
'Edman, Ludvig'

_publ_section_title
;
 An efficient heterodinuclear Ir(iii)/Pt(ii) complex: synthesis,
 photophysics and application in light-emitting electrochemical cells
;
_journal_issue 34
_journal_name_full 'Journal of Materials Chemistry C'
_journal_page_first 10672
_journal_paper_doi 10.1039/C9TC02930C
_journal_volume 7
_journal_year 2019
_chemical_absolute_configuration ad
_chemical_formula_moiety 'C58 H67 Ir N4 O4 Pt'
_chemical_formula_sum 'C58 H67 Ir N4 O4 Pt'
_chemical_formula_weight 1271.44
_space_group_crystal_system orthorhombic
_space_group_IT_number 29
_space_group_name_Hall 'P 2c -2ac'
_space_group_name_H-M_alt 'P c a 21'
_atom_sites_solution_hydrogens geom
_atom_sites_solution_primary dual
_audit_creation_date 2019-01-28
_audit_creation_method
;
Olex2 1.2-alpha
(compiled 2018.07.26 svn.r3523 for OlexSys, GUI svn.r5532)
;
_audit_update_record
;
2019-03-04 deposited with the CCDC.	2019-08-02 downloaded from the CCDC.
;
_cell_angle_alpha 90
_cell_angle_beta 90
_cell_angle_gamma 90
_cell_formula_units_Z 4
_cell_length_a 17.6736(2)
_cell_length_b 20.2100(2)
_cell_length_c 16.28070(10)
_cell_measurement_reflns_used 38545
_cell_measurement_temperature 123.01(10)
_cell_measurement_theta_max 76.2890
_cell_measurement_theta_min 4.2280
_cell_volume 5815.20(9)
_computing_cell_refinement 'CrysAlisPro 1.171.40.14a (Rigaku OD, 2018)'
_computing_data_collection 'CrysAlisPro 1.171.40.14a (Rigaku OD, 2018)'
_computing_data_reduction 'CrysAlisPro 1.171.40.14a (Rigaku OD, 2018)'
_computing_molecular_graphics 'Olex2 (Dolomanov et al., 2009)'
_computing_publication_material 'Olex2 (Dolomanov et al., 2009)'
_computing_structure_refinement 'ShelXL (Sheldrick, 2015)'
_computing_structure_solution 'ShelXT (Sheldrick, 2015)'
_diffrn_ambient_environment N~2~
_diffrn_ambient_temperature 123.01(10)
_diffrn_detector 'CCD plate'
_diffrn_detector_area_resol_mean 10.3546
_diffrn_detector_type Atlas
_diffrn_measured_fraction_theta_full 1.000
_diffrn_measured_fraction_theta_max 0.994
_diffrn_measurement_details
;
List of Runs (angles in degrees, time in seconds):

  # Type    Start    End  Width  t~exp~   \w     \q     \k     \f   Frames
#--------------------------------------------------------------------------
  1  \w   -117.00 -12.00   0.75    2.50    --  -42.81 -77.00 -60.00  140
  2  \w    -27.00  69.00   0.75    2.50    --   42.81 -57.00 150.00  128
  3  \w    -20.00  82.00   0.75    2.50    --   42.81 -99.00  60.00  136
  4  \w     30.00 108.00   0.75   10.00    --  111.00 -94.00   0.00  104
  5  \w     39.00 120.00   0.75   10.00    --  111.00-125.00 150.00  108
  6  \w     30.00 108.00   0.75   10.00    --  111.00 -94.00-180.00  104
  7  \w     37.00 142.00   0.75   10.00    --  111.00 -77.00 120.00  140
  8  \w     83.00 158.00   0.75   10.00    --  111.00  61.00-180.00  100
  9  \w     24.00 156.75   0.75   10.00    --  111.00   0.00-180.00  177
 10  \w     87.00 156.75   0.75   10.00    --  111.00  45.00  30.00   93
 11  \w     40.00 121.00   0.75   10.00    --  111.00-126.00   2.00  108
 12  \w     37.00 142.00   0.75   10.00    --  111.00 -77.00 -90.00  140
 13  \w     40.00  76.00   0.75   10.00    --  111.00 -45.00  30.00   48
 14  \w     30.00 108.00   0.75   10.00    --  111.00 -94.00  60.00  104
 15  \w     39.00 120.00   0.75   10.00    --  111.00-125.00 -60.00  108
 16  \w     80.00 158.00   0.75   10.00    --  111.00  77.00-150.00  104
 17  \w     87.00 156.75   0.75   10.00    --  111.00  30.00   0.00   93
 18  \w     36.00  69.00   0.75   10.00    --  111.00 -30.00-120.00   44
 19  \w   -113.00 -17.00   0.75    2.50    --  -42.81 -57.00   0.00  128
 20  \w   -113.00 -17.00   0.75    2.50    --  -42.81 -57.00-180.00  128
 21  \w   -117.00 -12.00   0.75    2.50    --  -42.81 -77.00 120.00  140
 22  \w     36.00  69.00   0.75   10.00    --  111.00 -30.00 150.00   44
 23  \w     36.00  69.00   0.75   10.00    --  111.00 -30.00  90.00   44
 24  \w     83.00 158.00   0.75   10.00    --  111.00  61.00  60.00  100
 25  \w     83.00 124.25   0.75   10.00    --  111.00  61.00 150.00   55
 26  \w     87.00 156.75   0.75   10.00    --  111.00  30.00 -60.00   93
;
_diffrn_measurement_device 'four-circle diffractometer'
_diffrn_measurement_device_type 'SuperNova, Single source at offset/far, Atlas'
_diffrn_measurement_method '\w scans'
_diffrn_orient_matrix_type 'CrysAlisPro convention (1999,Acta A55,543-557)'
_diffrn_orient_matrix_UB_11 0.0444977000
_diffrn_orient_matrix_UB_12 -0.0583764000
_diffrn_orient_matrix_UB_13 -0.0369106000
_diffrn_orient_matrix_UB_21 -0.0522789000
_diffrn_orient_matrix_UB_22 -0.0490070000
_diffrn_orient_matrix_UB_23 0.0451328000
_diffrn_orient_matrix_UB_31 -0.0536935000
_diffrn_orient_matrix_UB_32 -0.0007961000
_diffrn_orient_matrix_UB_33 -0.0745512000
_diffrn_radiation_monochromator mirror
_diffrn_radiation_probe x-ray
_diffrn_radiation_type CuK\a
_diffrn_radiation_wavelength 1.54184
_diffrn_reflns_av_R_equivalents 0.0387
_diffrn_reflns_av_unetI/netI 0.0235
_diffrn_reflns_Laue_measured_fraction_full 1.000
_diffrn_reflns_Laue_measured_fraction_max 0.994
_diffrn_reflns_limit_h_max 22
_diffrn_reflns_limit_h_min -22
_diffrn_reflns_limit_k_max 25
_diffrn_reflns_limit_k_min -25
_diffrn_reflns_limit_l_max 19
_diffrn_reflns_limit_l_min -20
_diffrn_reflns_number 69489
_diffrn_reflns_point_group_measured_fraction_full 0.970
_diffrn_reflns_point_group_measured_fraction_max 0.953
_diffrn_reflns_theta_full 67.684
_diffrn_reflns_theta_max 76.635
_diffrn_reflns_theta_min 3.322
_diffrn_source 'micro-focus sealed X-ray tube'
_diffrn_source_type 'SuperNova (Cu) X-ray Source'
_exptl_absorpt_coefficient_mu 9.146
_exptl_absorpt_correction_T_max 0.991
_exptl_absorpt_correction_T_min 0.123
_exptl_absorpt_correction_type gaussian
_exptl_absorpt_process_details
;
CrysAlisPro 1.171.40.14a (Rigaku Oxford Diffraction, 2018)
Numerical absorption correction based on gaussian integration over
			a multifaceted crystal model
Empirical absorption correction using spherical harmonics,
 implemented in SCALE3 ABSPACK scaling algorithm.
;
_exptl_crystal_colour 'clear red'
_exptl_crystal_colour_lustre clear
_exptl_crystal_colour_primary red
_exptl_crystal_density_diffrn 1.452
_exptl_crystal_description needle
_exptl_crystal_F_000 2520
_exptl_crystal_preparation Luminescent
_exptl_crystal_size_max 0.342
_exptl_crystal_size_mid 0.087
_exptl_crystal_size_min 0.048
_refine_diff_density_max 1.244
_refine_diff_density_min -0.681
_refine_diff_density_rms 0.072
_refine_ls_abs_structure_details
;
 Flack x determined using 5145 quotients [(I+)-(I-)]/[(I+)+(I-)]
 (Parsons, Flack and Wagner, Acta Cryst. B69 (2013) 249-259).
;
_refine_ls_abs_structure_Flack 0.003(8)
_refine_ls_extinction_method none
_refine_ls_goodness_of_fit_ref 1.021
_refine_ls_hydrogen_treatment constr
_refine_ls_matrix_type full
_refine_ls_number_parameters 685
_refine_ls_number_reflns 11699
_refine_ls_number_restraints 109
_refine_ls_restrained_S_all 1.029
_refine_ls_R_factor_all 0.0276
_refine_ls_R_factor_gt 0.0270
_refine_ls_shift/su_max 0.003
_refine_ls_shift/su_mean 0.000
_refine_ls_structure_factor_coef Fsqd
_refine_ls_weighting_details 'w=1/[\s^2^(Fo^2^)+(0.0534P)^2^+1.7279P] where P=(Fo^2^+2Fc^2^)/3'
_refine_ls_weighting_scheme calc
_refine_ls_wR_factor_gt 0.0700
_refine_ls_wR_factor_ref 0.0707
_reflns_Friedel_coverage 0.849
_reflns_Friedel_fraction_full 0.938
_reflns_Friedel_fraction_max 0.910
_reflns_number_gt 11482
_reflns_number_total 11699
_reflns_threshold_expression 'I > 2\s(I)'
_cod_data_source_file c9tc02930c2.cif
_cod_data_source_block s015
_cod_database_code 7237913
_shelx_shelxl_version_number 2018/3
_chemical_oxdiff_formula 'C58 H67 N4 O4 Pt Ir '
_chemical_oxdiff_usercomment Shafikov_Czerwieniec_di-Pt-28
_shelx_space_group_comment
;
The symmetry employed for this shelxl refinement is uniquely defined
by the following loop, which should always be used as a source of
symmetry information in preference to the above space-group names.
They are only intended as comments.
;
_reflns_odcompleteness_completeness 99.94
_reflns_odcompleteness_iscentric 1
_reflns_odcompleteness_theta 74.33
_olex2_refinement_description
;
1. Fixed Uiso
 At 1.2 times of:
  All C(H) groups
 At 1.5 times of:
  All C(H,H,H) groups
2. Restrained distances
 C44-C45 \\sim C45-C43 \\sim C43-C44
 with sigma of 0.02
 C44A-C45A \\sim C45A-C43A \\sim C43A-C44A
 with sigma of 0.02
 C44-C42 \\sim C45A-C42 \\sim C45-C42 \\sim C43A-C42 \\sim C43-C42 \\sim
C44A-C42
 with sigma of 0.02
 C1-C23 \\sim C23-C22 \\sim C22-C1
 with sigma of 0.02
 C1A-C23A \\sim C23A-C22A \\sim C22A-C1A
 with sigma of 0.02
 C2-C1A \\sim C2-C1 \\sim C23A-C2 \\sim C23-C2 \\sim C22A-C2 \\sim C22-C2
 with sigma of 0.02
3. Uiso/Uaniso restraints and constraints
C44A \\sim C44 \\sim C45A \\sim C45 \\sim C43A \\sim C43: within 1.7A with
sigma of 0.01 and sigma for terminal atoms of 0.002
C1A \\sim C22 \\sim C22A \\sim C23 \\sim C23A \\sim C1: within 1.7A with sigma
of 0.01 and sigma for terminal atoms of 0.002
4. Others
 Sof(C44A)=Sof(H44D)=Sof(H44E)=Sof(H44F)=Sof(C43A)=Sof(H43D)=Sof(H43E)=
 Sof(H43F)=Sof(C45A)=Sof(H45D)=Sof(H45E)=Sof(H45F)=1-FVAR(1)
 Sof(C43)=Sof(H43A)=Sof(H43B)=Sof(H43C)=Sof(C45)=Sof(H45A)=Sof(H45B)=Sof(H45C)=
 Sof(C44)=Sof(H44A)=Sof(H44B)=Sof(H44C)=FVAR(1)
 Sof(C22A)=Sof(H22D)=Sof(H22E)=Sof(H22F)=Sof(C23A)=Sof(H23D)=Sof(H23E)=
 Sof(H23F)=Sof(C1A)=Sof(H1AA)=Sof(H1AB)=Sof(H1AC)=1-FVAR(2)
 Sof(C1)=Sof(H1A)=Sof(H1B)=Sof(H1C)=Sof(C23)=Sof(H23A)=Sof(H23B)=Sof(H23C)=
 Sof(C22)=Sof(H22A)=Sof(H22B)=Sof(H22C)=FVAR(2)
5.a Me refined with riding coordinates:
 C1(H1A,H1B,H1C), C23(H23A,H23B,H23C), C22(H22A,H22B,H22C), C22A(H22D,H22E,
 H22F), C23A(H23D,H23E,H23F), C1A(H1AA,H1AB,H1AC)
5.b Aromatic/amide H refined with riding coordinates:
 C11(H11), C37(H37), C14(H14), C12(H12), C48(H48), C29(H29), C34(H34), C4(H4),
 C5(H5), C24(H24), C8(H8), C41(H41), C28(H28), C51(H51), C38(H38), C32(H32),
 C56(H56), C21(H21), C40(H40)
5.c Idealised Me refined as rotating group:
 C17(H17A,H17B,H17C), C19(H19A,H19B,H19C), C49(H49A,H49B,H49C), C25(H25A,H25B,
 H25C), C47(H47A,H47B,H47C), C58(H58A,H58B,H58C), C18(H18A,H18B,H18C), C53(H53A,
 H53B,H53C), C46(H46A,H46B,H46C), C54(H54A,H54B,H54C), C43(H43A,H43B,H43C),
 C45(H45A,H45B,H45C), C44(H44A,H44B,H44C), C44A(H44D,H44E,H44F), C43A(H43D,H43E,
 H43F), C45A(H45D,H45E,H45F)
;
_smtbx_masks_void_probe_radius 1.2
_smtbx_masks_void_truncation_radius 1.2
_olex2_date_sample_data_collection 2019-01-16
_olex2_date_sample_submission 2019-01-11
_olex2_diffrn_ambient_temperature_device 'Oxford Cryosystems'
_olex2_exptl_crystal_mounting_method 'The crystal was mounted on a MITIGEN holder oil'
_olex2_submission_original_sample_id di-Pt-28
_olex2_submission_special_instructions 'No special instructions were received'
_oxdiff_exptl_absorpt_empirical_details
;
Empirical correction (ABSPACK) includes:
- Absorption correction using spherical harmonics
- Frame scaling
- Detector area scaling
- B-factor correction
;
_oxdiff_exptl_absorpt_empirical_full_max 2.316
_oxdiff_exptl_absorpt_empirical_full_min 0.484

loop_
_space_group_symop_operation_xyz
'x, y, z'
'-x, -y, z+1/2'
'x+1/2, -y, z'
'-x+1/2, y, z+1/2'

loop_
_atom_site_label
_atom_site_type_symbol
_atom_site_fract_x
_atom_site_fract_y
_atom_site_fract_z
_atom_site_U_iso_or_equiv
_atom_site_adp_type
_atom_site_occupancy
_atom_site_site_symmetry_order
_atom_site_calc_flag
_atom_site_refinement_flags_posn
_atom_site_refinement_flags_adp
_atom_site_refinement_flags_occupancy
_atom_site_disorder_assembly
_atom_site_disorder_group
Ir1 Ir 0.77890(2) 0.47083(2) 0.50520(2) 0.02801(6) Uani 1 1 d . . . . .
Pt1 Pt 0.85981(2) 0.20362(2) 0.38738(2) 0.03599(7) Uani 1 1 d . . . . .
O3 O 0.8615(2) 0.4264(2) 0.5857(3) 0.0348(8) Uani 1 1 d . . . . .
O2 O 0.9085(2) 0.22798(19) 0.5007(3) 0.0419(8) Uani 1 1 d . . . . .
O4 O 0.8699(2) 0.5199(2) 0.4428(3) 0.0344(8) Uani 1 1 d . . . . .
O1 O 0.9123(3) 0.11541(19) 0.3862(4) 0.0539(11) Uani 1 1 d . . . . .
N2 N 0.7607(3) 0.5423(2) 0.5913(3) 0.0300(8) Uani 1 1 d . . . . .
N3 N 0.7813(2) 0.3985(2) 0.4177(3) 0.0285(9) Uani 1 1 d . . . . .
N1 N 0.7740(3) 0.6520(3) 0.6388(3) 0.0376(11) Uani 1 1 d . . . . .
N4 N 0.8090(2) 0.2912(2) 0.3742(3) 0.0334(10) Uani 1 1 d . . . . .
C13 C 0.6256(3) 0.5953(3) 0.3666(3) 0.0325(10) Uani 1 1 d . . . . .
C17 C 0.6009(4) 0.6964(3) 0.4571(5) 0.0458(15) Uani 1 1 d . . . . .
H17A H 0.589556 0.668284 0.503023 0.069 Uiso 1 1 calc GR . . . .
H17B H 0.571776 0.736342 0.461047 0.069 Uiso 1 1 calc GR . . . .
H17C H 0.653837 0.707047 0.457339 0.069 Uiso 1 1 calc GR . . . .
C10 C 0.7020(3) 0.4751(3) 0.3490(4) 0.0290(10) Uani 1 1 d . . . . .
C11 C 0.6588(3) 0.4997(3) 0.2839(3) 0.0316(10) Uani 1 1 d . . . . .
H11 H 0.655321 0.476234 0.234871 0.038 Uiso 1 1 calc R . . . .
C37 C 0.6905(3) 0.6837(3) 0.8370(4) 0.0432(13) Uani 1 1 d . . . . .
H37 H 0.682546 0.640820 0.855734 0.052 Uiso 1 1 calc R . . . .
C15 C 0.7085(3) 0.5103(3) 0.4227(4) 0.0314(10) Uani 1 1 d . . . . .
C14 C 0.6688(3) 0.5696(3) 0.4303(3) 0.0313(10) Uani 1 1 d . . . . .
H14 H 0.671379 0.592656 0.479684 0.038 Uiso 1 1 calc R . . . .
C7 C 0.7702(3) 0.3013(3) 0.3028(4) 0.0334(11) Uani 1 1 d . . . . .
C31 C 0.6938(3) 0.4293(3) 0.5670(3) 0.0308(10) Uani 1 1 d . . . . .
C12 C 0.6211(3) 0.5596(3) 0.2930(3) 0.0340(10) Uani 1 1 d . . . . .
H12 H 0.592499 0.576177 0.249727 0.041 Uiso 1 1 calc R . . . .
C33 C 0.7064(3) 0.5286(3) 0.6491(4) 0.0303(10) Uani 1 1 d . . . . .
C35 C 0.7226(3) 0.6390(3) 0.6985(4) 0.0350(11) Uani 1 1 d . . . . .
C6 C 0.7699(3) 0.2435(3) 0.2500(4) 0.0381(12) Uani 1 1 d . . . . .
C48 C 0.7915(3) 0.6022(3) 0.5887(4) 0.0339(11) Uani 1 1 d . . . . .
H48 H 0.828076 0.609979 0.548792 0.041 Uiso 1 1 calc R . . . .
C29 C 0.6131(3) 0.4394(3) 0.6888(4) 0.0359(11) Uani 1 1 d . . . . .
H29 H 0.599897 0.461245 0.737027 0.043 Uiso 1 1 calc R . . . .
C9 C 0.7402(3) 0.4110(3) 0.3481(3) 0.0288(9) Uani 1 1 d . . . . .
C34 C 0.6880(3) 0.5778(3) 0.7056(4) 0.0346(11) Uani 1 1 d . . . . .
H34 H 0.653248 0.569639 0.747293 0.042 Uiso 1 1 calc R . . . .
C4 C 0.7375(4) 0.1824(3) 0.1281(5) 0.0483(15) Uani 1 1 d . . . . .
H4 H 0.714267 0.180423 0.076879 0.058 Uiso 1 1 calc R . . . .
C36 C 0.7069(3) 0.6947(3) 0.7552(4) 0.0383(12) Uani 1 1 d . . . . .
C5 C 0.7345(4) 0.2403(3) 0.1728(5) 0.0425(13) Uani 1 1 d . . . . .
H5 H 0.709160 0.276980 0.152058 0.051 Uiso 1 1 calc R . . . .
C19 C 0.4961(3) 0.6430(3) 0.3795(5) 0.0395(12) Uani 1 1 d . . . . .
H19A H 0.482980 0.619083 0.330571 0.059 Uiso 1 1 calc GR . . . .
H19B H 0.466753 0.682860 0.382471 0.059 Uiso 1 1 calc GR . . . .
H19C H 0.485739 0.616005 0.426739 0.059 Uiso 1 1 calc GR . . . .
C16 C 0.5811(3) 0.6606(3) 0.3775(4) 0.0346(10) Uani 1 1 d . . . . .
C50 C 0.9394(3) 0.5191(3) 0.4652(4) 0.0360(11) Uani 1 1 d . . . . .
C24 C 0.8140(3) 0.3401(3) 0.4289(3) 0.0303(10) Uani 1 1 d . . . . .
H24 H 0.841406 0.332930 0.476872 0.036 Uiso 1 1 calc R . . . .
C8 C 0.7359(3) 0.3621(3) 0.2886(4) 0.0322(10) Uani 1 1 d . . . . .
H8 H 0.710157 0.369853 0.239693 0.039 Uiso 1 1 calc R . . . .
C30 C 0.6704(3) 0.4644(3) 0.6382(4) 0.0322(11) Uani 1 1 d . . . . .
C49 C 0.9928(3) 0.5530(3) 0.4078(4) 0.0453(15) Uani 1 1 d . . . . .
H49A H 1.006062 0.523461 0.363996 0.068 Uiso 1 1 calc GR . . . .
H49B H 1.037620 0.565704 0.437130 0.068 Uiso 1 1 calc GR . . . .
H49C H 0.968936 0.591749 0.385484 0.068 Uiso 1 1 calc GR . . . .
C52 C 0.9313(3) 0.4440(3) 0.5880(4) 0.0364(11) Uani 1 1 d . . . . .
C20 C 0.8094(3) 0.1881(3) 0.2815(4) 0.0391(12) Uani 1 1 d . . . . .
C27 C 0.5950(3) 0.3476(3) 0.5944(4) 0.0359(11) Uani 1 1 d . . . . .
C41 C 0.7151(4) 0.7591(3) 0.7269(5) 0.0463(14) Uani 1 1 d . . . . .
H41 H 0.725021 0.766942 0.671605 0.056 Uiso 1 1 calc R . . . .
C28 C 0.5765(3) 0.3820(3) 0.6663(4) 0.0396(12) Uani 1 1 d . . . . .
H28 H 0.538289 0.365650 0.699869 0.048 Uiso 1 1 calc R . . . .
C57 C 0.9550(4) 0.1907(4) 0.5387(5) 0.0475(14) Uani 1 1 d . . . . .
C51 C 0.9676(3) 0.4877(4) 0.5353(4) 0.0422(12) Uani 1 1 d . . . . .
H51 H 1.017636 0.497358 0.548366 0.051 Uiso 1 1 calc R . . . .
C38 C 0.6856(4) 0.7372(3) 0.8921(5) 0.0520(15) Uani 1 1 d . . . . .
H38 H 0.675583 0.729430 0.947372 0.062 Uiso 1 1 calc R . . . .
C39 C 0.6959(5) 0.8026(4) 0.8639(5) 0.0544(19) Uani 1 1 d . . . . .
C32 C 0.6544(3) 0.3717(3) 0.5466(4) 0.0333(10) Uani 1 1 d . . . . .
H32 H 0.668376 0.348536 0.499592 0.040 Uiso 1 1 calc R . . . .
C26 C 0.5479(3) 0.2874(3) 0.5690(4) 0.0410(12) Uani 1 1 d . . . . .
C25 C 0.5743(4) 0.2573(3) 0.4879(5) 0.0529(18) Uani 1 1 d . . . . .
H25A H 0.570178 0.289757 0.445060 0.079 Uiso 1 1 calc GR . . . .
H25B H 0.543244 0.219809 0.474683 0.079 Uiso 1 1 calc GR . . . .
H25C H 0.626036 0.243453 0.492926 0.079 Uiso 1 1 calc GR . . . .
C47 C 0.5521(4) 0.2341(3) 0.6360(5) 0.0475(14) Uani 1 1 d . . . . .
H47A H 0.602782 0.217214 0.639292 0.071 Uiso 1 1 calc GR . . . .
H47B H 0.518021 0.198631 0.622756 0.071 Uiso 1 1 calc GR . . . .
H47C H 0.538065 0.252980 0.687922 0.071 Uiso 1 1 calc GR . . . .
C58 C 0.9817(5) 0.2162(4) 0.6211(6) 0.0629(19) Uani 1 1 d . . . . .
H58A H 1.004258 0.259035 0.614220 0.094 Uiso 1 1 calc GR . . . .
H58B H 1.018388 0.186176 0.643486 0.094 Uiso 1 1 calc GR . . . .
H58C H 0.939362 0.219472 0.657775 0.094 Uiso 1 1 calc GR . . . .
C3 C 0.7752(4) 0.1264(3) 0.1586(6) 0.0511(17) Uani 1 1 d . . . . .
C18 C 0.5965(4) 0.7078(3) 0.3060(5) 0.0425(13) Uani 1 1 d . . . . .
H18A H 0.648654 0.721030 0.306844 0.064 Uiso 1 1 calc GR . . . .
H18B H 0.564828 0.746150 0.311192 0.064 Uiso 1 1 calc GR . . . .
H18C H 0.585642 0.685807 0.255064 0.064 Uiso 1 1 calc GR . . . .
C56 C 0.9827(4) 0.1304(3) 0.5095(7) 0.0585(17) Uani 1 1 d . . . . .
H56 H 1.018972 0.109633 0.541854 0.070 Uiso 1 1 calc R . . . .
C53 C 0.9771(4) 0.4120(4) 0.6550(4) 0.0468(14) Uani 1 1 d . . . . .
H53A H 0.989018 0.444250 0.696252 0.070 Uiso 1 1 calc GR . . . .
H53B H 1.023121 0.394606 0.632193 0.070 Uiso 1 1 calc GR . . . .
H53C H 0.948478 0.376639 0.679189 0.070 Uiso 1 1 calc GR . . . .
C21 C 0.8099(4) 0.1298(3) 0.2352(5) 0.0460(14) Uani 1 1 d . . . . .
H21 H 0.834007 0.092514 0.256053 0.055 Uiso 1 1 calc R . . . .
C40 C 0.7085(4) 0.8121(4) 0.7812(5) 0.0528(16) Uani 1 1 d . . . . .
H40 H 0.712716 0.855020 0.761070 0.063 Uiso 1 1 calc R . . . .
C42 C 0.6956(5) 0.8607(4) 0.9238(6) 0.071(3) Uani 1 1 d D . . . .
C46 C 0.4649(4) 0.3095(4) 0.5589(5) 0.0473(14) Uani 1 1 d . . . . .
H46A H 0.446706 0.327113 0.609983 0.071 Uiso 1 1 calc GR . . . .
H46B H 0.434474 0.272247 0.543223 0.071 Uiso 1 1 calc GR . . . .
H46C H 0.461848 0.342983 0.517174 0.071 Uiso 1 1 calc GR . . . .
C55 C 0.9622(4) 0.0977(3) 0.4379(6) 0.0583(19) Uani 1 1 d . . . . .
C2 C 0.7761(5) 0.0627(4) 0.1063(6) 0.065(2) Uani 1 1 d D . . . .
C54 C 0.9992(7) 0.0324(4) 0.4170(10) 0.092(4) Uani 1 1 d . . . . .
H54A H 0.961388 0.001738 0.398622 0.137 Uiso 1 1 calc GR . . . .
H54B H 1.023950 0.015067 0.464847 0.137 Uiso 1 1 calc GR . . . .
H54C H 1.035813 0.039070 0.374193 0.137 Uiso 1 1 calc GR . . . .
C43 C 0.7003(10) 0.9299(6) 0.8790(10) 0.085(3) Uani 0.690(11) 1 d D U P A 1
H43A H 0.750560 0.936399 0.858065 0.127 Uiso 0.690(11) 1 calc GR . P A 1
H43B H 0.688465 0.964525 0.917303 0.127 Uiso 0.690(11) 1 calc GR . P A 1
H43C H 0.664807 0.930924 0.834402 0.127 Uiso 0.690(11) 1 calc GR . P A 1
C1 C 0.6946(8) 0.0373(6) 0.0997(10) 0.094(3) Uani 0.860(12) 1 d D U P B 1
H1A H 0.663262 0.071024 0.075765 0.141 Uiso 0.860(12) 1 calc R . P B 1
H1B H 0.693474 -0.001454 0.065687 0.141 Uiso 0.860(12) 1 calc R . P B 1
H1C H 0.676002 0.026566 0.153449 0.141 Uiso 0.860(12) 1 calc R . P B 1
C23 C 0.8062(8) 0.0781(5) 0.0199(8) 0.094(3) Uani 0.860(12) 1 d D U P B 1
H23A H 0.775674 0.111937 -0.004857 0.140 Uiso 0.860(12) 1 calc R . P B 1
H23B H 0.857622 0.093067 0.023591 0.140 Uiso 0.860(12) 1 calc R . P B 1
H23C H 0.804103 0.038767 -0.013192 0.140 Uiso 0.860(12) 1 calc R . P B 1
C45 C 0.7589(9) 0.8550(7) 0.9816(9) 0.088(3) Uani 0.690(11) 1 d D U P A 1
H45A H 0.748700 0.820107 1.020042 0.132 Uiso 0.690(11) 1 calc GR . P A 1
H45B H 0.764829 0.896016 1.010766 0.132 Uiso 0.690(11) 1 calc GR . P A 1
H45C H 0.804466 0.845282 0.951995 0.132 Uiso 0.690(11) 1 calc GR . P A 1
C22 C 0.8251(8) 0.0091(5) 0.1442(9) 0.094(3) Uani 0.860(12) 1 d D U P B 1
H22A H 0.876306 0.024702 0.148534 0.141 Uiso 0.860(12) 1 calc R . P B 1
H22B H 0.806336 -0.001610 0.197887 0.141 Uiso 0.860(12) 1 calc R . P B 1
H22C H 0.823808 -0.029630 0.110124 0.141 Uiso 0.860(12) 1 calc R . P B 1
C44 C 0.6171(9) 0.8646(7) 0.9666(10) 0.086(3) Uani 0.690(11) 1 d D U P A 1
H44A H 0.578353 0.870024 0.925820 0.130 Uiso 0.690(11) 1 calc GR . P A 1
H44B H 0.616312 0.901636 1.003499 0.130 Uiso 0.690(11) 1 calc GR . P A 1
H44C H 0.608232 0.824578 0.996794 0.130 Uiso 0.690(11) 1 calc GR . P A 1
C44A C 0.6371(15) 0.9096(12) 0.906(2) 0.086(3) Uani 0.310(11) 1 d D U P A 2
H44D H 0.648125 0.931221 0.855170 0.129 Uiso 0.310(11) 1 calc GR . P A 2
H44E H 0.635796 0.941861 0.949606 0.129 Uiso 0.310(11) 1 calc GR . P A 2
H44F H 0.588854 0.888003 0.902644 0.129 Uiso 0.310(11) 1 calc GR . P A 2
C43A C 0.7765(13) 0.8921(14) 0.915(2) 0.086(3) Uani 0.310(11) 1 d D U P A 2
H43D H 0.814207 0.858822 0.925007 0.129 Uiso 0.310(11) 1 calc GR . P A 2
H43E H 0.782223 0.927158 0.954512 0.129 Uiso 0.310(11) 1 calc GR . P A 2
H43F H 0.782661 0.909566 0.860732 0.129 Uiso 0.310(11) 1 calc GR . P A 2
C45A C 0.6935(19) 0.8364(13) 1.0139(14) 0.087(3) Uani 0.310(11) 1 d D U P A 2
H45D H 0.645587 0.815866 1.024764 0.131 Uiso 0.310(11) 1 calc GR . P A 2
H45E H 0.700289 0.873394 1.050180 0.131 Uiso 0.310(11) 1 calc GR . P A 2
H45F H 0.733381 0.804936 1.022619 0.131 Uiso 0.310(11) 1 calc GR . P A 2
C22A C 0.8608(16) 0.047(3) 0.100(4) 0.094(4) Uani 0.140(12) 1 d D U P B 2
H22D H 0.885899 0.080868 0.069270 0.141 Uiso 0.140(12) 1 calc R . P B 2
H22E H 0.882275 0.043531 0.153580 0.141 Uiso 0.140(12) 1 calc R . P B 2
H22F H 0.867099 0.005084 0.071588 0.141 Uiso 0.140(12) 1 calc R . P B 2
C23A C 0.741(4) 0.072(3) 0.021(2) 0.094(3) Uani 0.140(12) 1 d D U P B 2
H23D H 0.768730 0.106073 -0.008260 0.141 Uiso 0.140(12) 1 calc R . P B 2
H23E H 0.744284 0.031513 -0.009402 0.141 Uiso 0.140(12) 1 calc R . P B 2
H23F H 0.689355 0.085284 0.026110 0.141 Uiso 0.140(12) 1 calc R . P B 2
C1A C 0.734(3) 0.009(2) 0.154(4) 0.094(3) Uani 0.140(12) 1 d D U P B 2
H1AA H 0.681185 0.020509 0.157532 0.141 Uiso 0.140(12) 1 calc R . P B 2
H1AB H 0.739324 -0.032522 0.126629 0.141 Uiso 0.140(12) 1 calc R . P B 2
H1AC H 0.754499 0.005925 0.208621 0.141 Uiso 0.140(12) 1 calc R . P B 2

loop_
_atom_site_aniso_label
_atom_site_aniso_U_11
_atom_site_aniso_U_22
_atom_site_aniso_U_33
_atom_site_aniso_U_23
_atom_site_aniso_U_13
_atom_site_aniso_U_12
Ir1 0.02668(10) 0.03433(10) 0.02302(11) -0.00337(9) -0.00062(9) 0.00142(6)
Pt1 0.03638(11) 0.03136(10) 0.04022(13) 0.00040(10) -0.00019(10) 0.00016(7)
O3 0.0320(19) 0.044(2) 0.029(2) -0.0021(16) -0.0070(14) 0.0044(14)
O2 0.0421(19) 0.044(2) 0.040(2) 0.003(2) -0.003(2) 0.0025(15)
O4 0.0300(18) 0.043(2) 0.031(2) -0.0028(16) 0.0024(15) -0.0030(15)
O1 0.058(2) 0.0300(16) 0.074(3) -0.001(2) -0.011(3) 0.0060(16)
N2 0.030(2) 0.037(2) 0.023(2) -0.0071(17) -0.0006(17) 0.0036(17)
N3 0.030(2) 0.031(2) 0.025(2) -0.0073(17) 0.0010(14) 0.0011(15)
N1 0.036(2) 0.044(2) 0.033(3) -0.005(2) -0.0001(18) -0.0023(17)
N4 0.032(2) 0.0321(19) 0.036(3) -0.0003(17) 0.0038(18) -0.0010(15)
C13 0.032(2) 0.036(2) 0.029(3) -0.0004(19) 0.0003(18) 0.0007(19)
C17 0.053(4) 0.042(3) 0.042(4) -0.009(2) -0.003(3) 0.014(3)
C10 0.026(2) 0.035(2) 0.026(3) -0.0030(19) 0.001(2) -0.0005(18)
C11 0.034(2) 0.035(2) 0.026(3) -0.0038(19) 0.0025(19) -0.0011(19)
C37 0.042(3) 0.047(3) 0.041(3) -0.016(3) 0.009(2) -0.006(2)
C15 0.030(2) 0.036(2) 0.028(3) 0.003(2) 0.000(2) -0.001(2)
C14 0.031(2) 0.035(2) 0.028(3) -0.0028(19) -0.0018(19) 0.0056(19)
C7 0.031(2) 0.035(3) 0.034(3) -0.005(2) 0.003(2) -0.0030(18)
C31 0.027(2) 0.037(2) 0.028(3) -0.003(2) 0.0014(18) 0.0007(19)
C12 0.033(2) 0.042(3) 0.027(3) 0.001(2) -0.0017(19) 0.001(2)
C33 0.028(2) 0.040(3) 0.023(3) -0.0049(19) -0.0032(19) 0.0033(18)
C35 0.033(3) 0.040(3) 0.032(3) -0.007(2) -0.0037(19) 0.0027(19)
C6 0.039(3) 0.036(3) 0.039(3) -0.006(2) 0.001(2) -0.0015(19)
C48 0.038(2) 0.040(3) 0.024(3) -0.007(2) -0.0011(19) -0.001(2)
C29 0.038(3) 0.043(3) 0.026(3) -0.004(2) 0.004(2) 0.000(2)
C9 0.029(2) 0.035(2) 0.022(2) -0.0031(19) 0.0044(18) 0.0003(19)
C34 0.032(2) 0.045(3) 0.027(3) -0.001(2) 0.0005(19) 0.000(2)
C4 0.042(3) 0.054(3) 0.049(4) -0.018(3) -0.008(3) 0.004(3)
C36 0.038(3) 0.042(3) 0.035(3) -0.012(2) 0.000(2) 0.003(2)
C5 0.039(3) 0.040(3) 0.049(4) -0.011(3) -0.002(3) 0.003(2)
C19 0.034(2) 0.043(2) 0.042(3) 0.006(3) 0.005(2) 0.008(2)
C16 0.030(2) 0.039(2) 0.035(3) -0.001(2) -0.001(2) 0.0055(18)
C50 0.031(3) 0.043(3) 0.034(3) -0.011(2) 0.007(2) -0.001(2)
C24 0.031(2) 0.031(2) 0.029(3) -0.0035(19) 0.0046(19) 0.0015(18)
C8 0.032(2) 0.037(2) 0.028(3) -0.006(2) 0.0004(19) 0.0010(19)
C30 0.027(3) 0.040(3) 0.030(3) -0.002(2) 0.001(2) 0.0020(18)
C49 0.032(3) 0.052(3) 0.052(4) -0.006(3) 0.008(2) -0.003(2)
C52 0.030(2) 0.048(3) 0.031(3) -0.010(2) -0.007(2) 0.010(2)
C20 0.034(3) 0.038(2) 0.045(3) -0.007(2) 0.002(2) -0.003(2)
C27 0.035(3) 0.038(3) 0.034(3) -0.002(2) 0.002(2) 0.002(2)
C41 0.053(4) 0.045(3) 0.040(4) -0.008(3) -0.001(3) 0.006(3)
C28 0.039(3) 0.049(3) 0.031(3) 0.000(2) 0.008(2) -0.005(2)
C57 0.042(3) 0.050(3) 0.051(4) 0.014(3) -0.006(3) -0.003(3)
C51 0.028(3) 0.056(3) 0.042(3) -0.010(3) 0.000(2) 0.001(2)
C38 0.060(4) 0.055(3) 0.041(3) -0.018(3) 0.013(3) -0.016(3)
C39 0.061(4) 0.049(3) 0.053(5) -0.021(3) 0.017(3) -0.013(3)
C32 0.033(2) 0.038(3) 0.028(3) -0.002(2) 0.003(2) 0.000(2)
C26 0.038(3) 0.041(3) 0.044(3) -0.002(2) 0.000(2) -0.005(2)
C25 0.051(3) 0.049(3) 0.058(5) -0.017(3) 0.006(3) -0.014(3)
C47 0.045(3) 0.042(3) 0.055(4) 0.001(3) -0.001(3) -0.005(2)
C58 0.063(5) 0.070(4) 0.055(5) 0.010(4) -0.014(4) 0.004(4)
C3 0.048(4) 0.040(3) 0.066(5) -0.019(3) -0.002(3) 0.004(2)
C18 0.042(3) 0.043(3) 0.043(4) 0.004(2) 0.003(3) 0.007(2)
C56 0.054(4) 0.046(3) 0.076(5) 0.006(4) -0.015(4) 0.003(3)
C53 0.037(3) 0.066(4) 0.038(3) -0.007(3) -0.010(2) 0.011(3)
C21 0.044(3) 0.037(3) 0.057(4) -0.010(3) -0.001(3) 0.001(2)
C40 0.061(4) 0.040(3) 0.057(5) -0.011(3) 0.005(3) 0.003(3)
C42 0.091(6) 0.054(4) 0.068(5) -0.030(4) 0.030(5) -0.020(4)
C46 0.040(3) 0.053(3) 0.049(4) 0.003(3) -0.004(3) -0.003(3)
C55 0.053(4) 0.038(3) 0.084(6) 0.005(3) -0.012(4) 0.008(3)
C2 0.072(5) 0.048(4) 0.075(6) -0.028(4) -0.018(4) 0.007(3)
C54 0.085(7) 0.043(4) 0.146(12) -0.012(5) -0.041(7) 0.022(4)
C43 0.122(7) 0.053(4) 0.079(6) -0.031(4) 0.009(5) -0.008(4)
C1 0.104(6) 0.063(4) 0.116(7) -0.051(5) -0.011(5) 0.002(4)
C23 0.103(6) 0.065(4) 0.112(7) -0.051(5) -0.006(5) 0.006(4)
C45 0.125(7) 0.059(4) 0.079(6) -0.032(4) 0.006(5) -0.006(4)
C22 0.108(6) 0.059(4) 0.116(7) -0.051(5) -0.014(5) 0.009(4)
C44 0.124(7) 0.056(4) 0.079(6) -0.033(4) 0.013(5) -0.006(4)
C44A 0.123(7) 0.055(4) 0.080(6) -0.031(4) 0.011(5) -0.007(4)
C43A 0.124(7) 0.056(4) 0.079(6) -0.032(4) 0.008(5) -0.008(4)
C45A 0.125(7) 0.057(4) 0.079(6) -0.033(4) 0.009(5) -0.007(4)
C22A 0.108(7) 0.059(5) 0.116(8) -0.052(6) -0.013(6) 0.009(5)
C23A 0.104(6) 0.064(4) 0.114(7) -0.051(5) -0.009(5) 0.004(4)
C1A 0.106(6) 0.061(4) 0.116(7) -0.051(5) -0.012(5) 0.006(4)

loop_
_atom_type_symbol
_atom_type_description
_atom_type_scat_dispersion_real
_atom_type_scat_dispersion_imag
_atom_type_scat_source
C C 0.0181 0.0091 'International Tables Vol C Tables 4.2.6.8 and 6.1.1.4'
H H 0.0000 0.0000 'International Tables Vol C Tables 4.2.6.8 and 6.1.1.4'
Ir Ir -4.7710 6.5667 'International Tables Vol C Tables 4.2.6.8 and 6.1.1.4'
N N 0.0311 0.0180 'International Tables Vol C Tables 4.2.6.8 and 6.1.1.4'
O O 0.0492 0.0322 'International Tables Vol C Tables 4.2.6.8 and 6.1.1.4'
Pt Pt -4.5932 6.9264 'International Tables Vol C Tables 4.2.6.8 and 6.1.1.4'

loop_
_exptl_crystal_face_index_h
_exptl_crystal_face_index_k
_exptl_crystal_face_index_l
_exptl_crystal_face_perp_dist
7 10 -2 0.0306
-5 4 -9 0.1471
-11 -3 -1 0.0396
11 3 -1 0.0388
-1 2 -10 0.1655
-4 4 -10 0.1539
9 8 -1 0.0325
9 4 6 0.1231
-7 -1 -8 0.1418
-4 11 -4 0.0675
0 13 0 0.0302
2 13 -1 0.0217
11 -3 -1 0.0386
-11 4 -1 0.0337
-11 4 0 0.0356
11 -5 -1 0.0378
4 -12 0 0.0227
-2 -13 1 0.0260
-3 -13 0 0.0245
3 -10 6 0.1087
-9 -8 0 0.0332
-8 -8 3 0.0560
-2 -7 9 0.1336
-2 1 10 0.1562
-11 1 -1 0.0351
-2 13 -1 0.0262
-10 3 4 0.0857

loop_
_geom_angle_atom_site_label_1
_geom_angle_atom_site_label_2
_geom_angle_atom_site_label_3
_geom_angle
O4 Ir1 O3 88.41(16)
N2 Ir1 O3 89.07(18)
N2 Ir1 O4 96.69(18)
N2 Ir1 N3 172.08(18)
N3 Ir1 O3 96.45(17)
N3 Ir1 O4 89.16(17)
C15 Ir1 O3 175.1(2)
C15 Ir1 O4 87.96(19)
C15 Ir1 N2 94.6(2)
C15 Ir1 N3 80.2(2)
C31 Ir1 O3 91.7(2)
C31 Ir1 O4 176.99(19)
C31 Ir1 N2 80.3(2)
C31 Ir1 N3 93.8(2)
C31 Ir1 C15 92.1(2)
O1 Pt1 O2 91.5(2)
N4 Pt1 O2 94.11(18)
N4 Pt1 O1 173.2(3)
C20 Pt1 O2 175.1(2)
C20 Pt1 O1 93.4(3)
C20 Pt1 N4 81.0(2)
C52 O3 Ir1 123.6(4)
C57 O2 Pt1 123.6(5)
C50 O4 Ir1 125.4(4)
C55 O1 Pt1 124.3(5)
C33 N2 Ir1 116.1(4)
C48 N2 Ir1 124.0(4)
C48 N2 C33 119.5(5)
C9 N3 Ir1 115.8(3)
C24 N3 Ir1 123.3(4)
C24 N3 C9 120.6(5)
C48 N1 C35 116.6(5)
C7 N4 Pt1 116.8(4)
C24 N4 Pt1 123.7(4)
C24 N4 C7 119.4(5)
C14 C13 C12 118.5(5)
C14 C13 C16 120.9(5)
C12 C13 C16 120.6(5)
C11 C10 C15 121.0(5)
C11 C10 C9 124.1(5)
C15 C10 C9 114.9(5)
C12 C11 C10 119.3(5)
C36 C37 C38 120.3(7)
C10 C15 Ir1 115.2(4)
C14 C15 Ir1 126.6(4)
C14 C15 C10 118.1(5)
C13 C14 C15 122.1(5)
N4 C7 C6 112.7(5)
N4 C7 C8 119.6(5)
C8 C7 C6 127.7(6)
C30 C31 Ir1 114.9(4)
C32 C31 Ir1 127.3(4)
C32 C31 C30 117.8(5)
C11 C12 C13 120.9(5)
N2 C33 C34 118.2(5)
N2 C33 C30 113.7(5)
C34 C33 C30 127.9(5)
N1 C35 C34 121.9(5)
N1 C35 C36 115.1(5)
C34 C35 C36 123.0(6)
C5 C6 C7 124.7(6)
C5 C6 C20 120.5(6)
C20 C6 C7 114.8(6)
N2 C48 N1 125.1(5)
C28 C29 C30 119.1(5)
N3 C9 C10 113.6(5)
N3 C9 C8 118.4(5)
C8 C9 C10 127.8(5)
C35 C34 C33 118.7(5)
C5 C4 C3 121.0(7)
C37 C36 C35 121.2(6)
C37 C36 C41 119.5(6)
C41 C36 C35 119.1(6)
C4 C5 C6 119.6(6)
C17 C16 C13 112.7(5)
C17 C16 C19 108.3(5)
C17 C16 C18 108.1(5)
C19 C16 C13 107.5(4)
C18 C16 C13 110.8(5)
C18 C16 C19 109.4(5)
O4 C50 C49 115.0(6)
O4 C50 C51 125.4(6)
C51 C50 C49 119.5(6)
N3 C24 N4 122.6(5)
C9 C8 C7 119.4(5)
C31 C30 C33 114.7(5)
C29 C30 C31 120.7(5)
C29 C30 C33 124.5(5)
O3 C52 C51 127.0(5)
O3 C52 C53 114.8(6)
C51 C52 C53 118.2(5)
C6 C20 Pt1 114.6(4)
C21 C20 Pt1 127.2(5)
C21 C20 C6 118.2(6)
C28 C27 C26 119.6(5)
C32 C27 C28 117.9(5)
C32 C27 C26 122.4(5)
C36 C41 C40 120.1(7)
C29 C28 C27 122.1(5)
O2 C57 C58 115.5(7)
O2 C57 C56 125.2(8)
C56 C57 C58 119.3(7)
C52 C51 C50 128.9(6)
C37 C38 C39 120.2(7)
C38 C39 C42 120.8(7)
C40 C39 C38 118.0(6)
C40 C39 C42 121.1(7)
C27 C32 C31 122.2(5)
C27 C26 C47 109.8(5)
C27 C26 C46 108.4(5)
C25 C26 C27 112.6(5)
C25 C26 C47 108.7(6)
C25 C26 C46 108.3(6)
C47 C26 C46 109.0(5)
C4 C3 C2 118.8(7)
C21 C3 C4 119.1(6)
C21 C3 C2 122.0(7)
C55 C56 C57 127.6(7)
C3 C21 C20 121.5(6)
C39 C40 C41 121.8(7)
C39 C42 C43 112.7(8)
C39 C42 C44 109.1(7)
C39 C42 C43A 104.5(12)
C39 C42 C45A 111.1(12)
C45 C42 C39 110.3(9)
C45 C42 C43 109.0(9)
C45 C42 C44 113.4(10)
C44 C42 C43 102.1(9)
C44A C42 C39 113.5(14)
C44A C42 C43A 110.8(13)
C44A C42 C45A 112.5(14)
C45A C42 C43A 103.6(13)
O1 C55 C56 127.1(7)
O1 C55 C54 113.4(8)
C56 C55 C54 119.5(8)
C1 C2 C3 107.9(7)
C1 C2 C23 109.2(9)
C23 C2 C3 109.9(7)
C22 C2 C3 112.2(7)
C22 C2 C1 109.0(8)
C22 C2 C23 108.6(8)
C22A C2 C3 103(2)
C22A C2 C23A 110.6(19)
C23A C2 C3 113(2)
C1A C2 C3 108(3)
C1A C2 C22A 111.2(19)
C1A C2 C23A 110.9(19)

loop_
_geom_bond_atom_site_label_1
_geom_bond_atom_site_label_2
_geom_bond_distance
Ir1 O3 2.157(4)
Ir1 O4 2.146(4)
Ir1 N2 2.038(4)
Ir1 N3 2.042(4)
Ir1 C15 1.997(6)
Ir1 C31 1.995(5)
Pt1 O2 2.095(5)
Pt1 O1 2.010(4)
Pt1 N4 1.996(4)
Pt1 C20 1.965(7)
O3 C52 1.283(7)
O2 C57 1.274(8)
O4 C50 1.280(7)
O1 C55 1.271(10)
N2 C33 1.373(7)
N2 C48 1.329(8)
N3 C9 1.369(7)
N3 C24 1.328(7)
N1 C35 1.356(8)
N1 C48 1.332(8)
N4 C7 1.365(8)
N4 C24 1.334(7)
C13 C14 1.390(7)
C13 C12 1.401(8)
C13 C16 1.546(7)
C17 C16 1.525(9)
C10 C11 1.397(8)
C10 C15 1.400(8)
C10 C9 1.462(7)
C11 C12 1.389(8)
C37 C36 1.381(10)
C37 C38 1.408(9)
C15 C14 1.393(7)
C7 C6 1.451(8)
C7 C8 1.389(8)
C31 C30 1.420(7)
C31 C32 1.397(8)
C33 C34 1.393(8)
C33 C30 1.454(7)
C35 C34 1.385(8)
C35 C36 1.482(8)
C6 C5 1.404(10)
C6 C20 1.417(9)
C29 C30 1.401(8)
C29 C28 1.378(9)
C9 C8 1.386(7)
C4 C5 1.380(9)
C4 C3 1.403(10)
C36 C41 1.389(10)
C19 C16 1.545(7)
C16 C18 1.530(9)
C50 C49 1.494(8)
C50 C51 1.398(10)
C52 C51 1.390(10)
C52 C53 1.504(8)
C20 C21 1.398(8)
C27 C28 1.400(8)
C27 C32 1.396(8)
C27 C26 1.531(8)
C41 C40 1.393(10)
C57 C58 1.512(12)
C57 C56 1.398(11)
C38 C39 1.410(11)
C39 C40 1.379(12)
C39 C42 1.527(9)
C26 C25 1.527(10)
C26 C47 1.535(9)
C26 C46 1.542(9)
C3 C21 1.392(11)
C3 C2 1.543(9)
C56 C55 1.387(13)
C42 C43 1.579(14)
C42 C45 1.466(16)
C42 C44 1.554(15)
C42 C44A 1.46(2)
C42 C43A 1.57(2)
C42 C45A 1.55(2)
C55 C54 1.511(10)
C2 C1 1.533(14)
C2 C23 1.536(15)
C2 C22 1.518(13)
C2 C22A 1.54(2)
C2 C23A 1.54(2)
C2 C1A 1.53(2)

loop_
_exptl_oxdiff_crystal_face_indexfrac_h
_exptl_oxdiff_crystal_face_indexfrac_k
_exptl_oxdiff_crystal_face_indexfrac_l
_exptl_oxdiff_crystal_face_x
_exptl_oxdiff_crystal_face_y
_exptl_oxdiff_crystal_face_z
6.9996 9.9995 -2.0005 -0.1984 -0.9463 -0.2347
-5.0007 3.9976 -9.0002 -0.1237 -0.3407 0.9363
-11.0000 -3.0005 -0.9998 -0.2774 0.6770 0.6676
10.9999 3.0000 -1.0002 0.3513 -0.7672 -0.5184
-1.0006 1.9975 -10.0002 0.2080 -0.4969 0.7977
-4.0007 3.9974 -10.0002 -0.0423 -0.4381 0.9572
8.9997 7.9998 -1.0004 -0.0296 -0.9077 -0.4150
9.0003 4.0016 5.9998 -0.0546 -0.3958 -0.9337
-7.0005 -1.0021 -8.0000 0.0423 0.0540 0.9731
-4.0006 10.9986 -4.0004 -0.6724 -0.5104 0.5043
-0.0004 12.9997 -0.0005 -0.7589 -0.6371 -0.0103
1.9996 12.9995 -1.0005 -0.6330 -0.7868 -0.0431
11.0001 -2.9998 -1.0000 0.7015 -0.4732 -0.5137
-11.0002 3.9993 -1.0000 -0.6860 0.3340 0.6620
-11.0002 3.9995 -0.0000 -0.7230 0.3791 0.5875
11.0001 -4.9998 -1.0000 0.8183 -0.3752 -0.5121
4.0004 -11.9996 0.0004 0.8785 0.3789 -0.2053
-1.9996 -12.9995 1.0005 0.6330 0.7868 0.0431
-2.9996 -12.9998 0.0005 0.6254 0.7939 0.1714
3.0007 -9.9982 6.0004 0.4957 0.6039 -0.6005
-8.9998 -8.0001 0.0004 0.0665 0.8626 0.4896
-7.9996 -7.9993 3.0004 0.0003 0.9457 0.2122
-1.9993 -6.9977 9.0004 -0.0127 0.8537 -0.5581
-1.9995 1.0023 10.0001 -0.5166 0.5067 -0.6390
-11.0001 0.9994 -0.9999 -0.5109 0.4810 0.6644
-2.0005 12.9994 -1.0005 -0.8109 -0.5776 0.1716
-9.9999 3.0006 4.0001 -0.7678 0.5563 0.2363
